data_2231984
loop_
_publ_author_name
'Wu, Huilu'
'Kou, Fan'
'Jia, Fei'
'Liu, Bin'
'Yuan, Jingkun'

_publ_section_title
;
 Bis[1,3-bis(1-propyl-1<i>H</i>-benzimidazol-2-yl)-2-oxapropane]cadmium(II)
 dipicrate dimethylformamide monosolvate
;
_journal_coeditor_code LH5332
_journal_issue 10
_journal_name_full 'Acta Crystallographica Section E'
_journal_page_first m1461
_journal_paper_doi 10.1107/S1600536811038712
_journal_volume 67
_journal_year 2011
_chemical_formula_iupac '[Cd (C22 H26 N4 O)2] (C6 H2 N3 O7)2, C3 H7 N O'
_chemical_formula_moiety 'C44 H52 Cd N8 O2 2+, 2(C6 H2 N3 O7 -), C3 H7 N O'
_chemical_formula_sum 'C59 H63 Cd N15 O17'
_chemical_formula_weight 1366.64
_chemical_name_systematic
;
Bis[1,3-bis(1-propyl-1<i>H</i>-benzimidazol-2-yl)-2-oxapropane]cadmium(II)
dipicrate dimethylformamide monosolvate
;
_space_group_IT_number 2
_symmetry_cell_setting triclinic
_symmetry_space_group_name_Hall '-P 1'
_symmetry_space_group_name_H-M 'P -1'
_atom_sites_solution_hydrogens geom
_atom_sites_solution_primary direct
_atom_sites_solution_secondary difmap
_audit_creation_method SHELXL-97
_cell_angle_alpha 94.207(4)
_cell_angle_beta 112.449(4)
_cell_angle_gamma 97.986(4)
_cell_formula_units_Z 2
_cell_length_a 14.211(6)
_cell_length_b 14.997(7)
_cell_length_c 16.190(7)
_cell_measurement_reflns_used 8580
_cell_measurement_temperature 293(2)
_cell_measurement_theta_max 25.90
_cell_measurement_theta_min 2.28
_cell_volume 3128(2)
_computing_cell_refinement 'SAINT (Bruker, 2007)'
_computing_data_collection 'APEX2 (Bruker, 2007)'
_computing_data_reduction 'SAINT (Bruker, 2007)'
_computing_molecular_graphics 'SHELXTL (Sheldrick, 2008)'
_computing_publication_material 'SHELXTL (Sheldrick, 2008)'
_computing_structure_refinement 'SHELXL97 (Sheldrick, 2008)'
_computing_structure_solution 'SHELXS97 (Sheldrick, 2008)'
_diffrn_ambient_temperature 293(2)
_diffrn_measured_fraction_theta_full 0.984
_diffrn_measured_fraction_theta_max 0.984
_diffrn_measurement_device_type 'Bruker APEXII CCD'
_diffrn_measurement_method '\w scans'
_diffrn_radiation_monochromator graphite
_diffrn_radiation_source 'fine-focus sealed tube'
_diffrn_radiation_type MoK\a
_diffrn_radiation_wavelength 0.71073
_diffrn_reflns_av_R_equivalents 0.0174
_diffrn_reflns_av_sigmaI/netI 0.0330
_diffrn_reflns_limit_h_max 12
_diffrn_reflns_limit_h_min -16
_diffrn_reflns_limit_k_max 17
_diffrn_reflns_limit_k_min -17
_diffrn_reflns_limit_l_max 19
_diffrn_reflns_limit_l_min -19
_diffrn_reflns_number 18954
_diffrn_reflns_theta_full 25.00
_diffrn_reflns_theta_max 25.00
_diffrn_reflns_theta_min 2.08
_exptl_absorpt_coefficient_mu 0.431
_exptl_absorpt_correction_T_max 0.8961
_exptl_absorpt_correction_T_min 0.8672
_exptl_absorpt_correction_type multi-scan
_exptl_absorpt_process_details '(SADABS; Bruker, 2007)'
_exptl_crystal_colour white
_exptl_crystal_density_diffrn 1.451
_exptl_crystal_density_method 'not measured'
_exptl_crystal_description block
_exptl_crystal_F_000 1412
_exptl_crystal_size_max 0.34
_exptl_crystal_size_mid 0.29
_exptl_crystal_size_min 0.26
_refine_diff_density_max 0.676
_refine_diff_density_min -0.511
_refine_ls_extinction_method none
_refine_ls_goodness_of_fit_ref 0.851
_refine_ls_hydrogen_treatment constr
_refine_ls_matrix_type full
_refine_ls_number_parameters 835
_refine_ls_number_reflns 10829
_refine_ls_number_restraints 3
_refine_ls_restrained_S_all 0.851
_refine_ls_R_factor_all 0.0506
_refine_ls_R_factor_gt 0.0369
_refine_ls_shift/su_max 0.002
_refine_ls_shift/su_mean 0.000
_refine_ls_structure_factor_coef Fsqd
_refine_ls_weighting_details 'calc w=1/[\s^2^(Fo^2^)+(0.0570P)^2^+4.5262P] where P=(Fo^2^+2Fc^2^)/3'
_refine_ls_weighting_scheme calc
_refine_ls_wR_factor_gt 0.0911
_refine_ls_wR_factor_ref 0.1061
_reflns_number_gt 8918
_reflns_number_total 10829
_reflns_threshold_expression I>2\s(I)
_cod_data_source_file lh5332.cif
_cod_data_source_block I
_cod_database_code 2231984
_cod_database_fobs_code 2231984

loop_
_symmetry_equiv_pos_as_xyz
'x, y, z'
'-x, -y, -z'

loop_
_atom_site_type_symbol
_atom_site_label
_atom_site_fract_x
_atom_site_fract_y
_atom_site_fract_z
_atom_site_U_iso_or_equiv
_atom_site_adp_type
_atom_site_calc_flag
_atom_site_refinement_flags
_atom_site_occupancy
_atom_site_symmetry_multiplicity
Cd Cd1 0.710319(17) 0.270821(14) 0.087796(14) 0.03937(8) Uani d . 1 1
O O1 0.6256(2) 0.19157(15) 0.18774(14) 0.0565(6) Uani d . 1 1
O O2 0.77052(18) 0.35207(17) -0.02188(15) 0.0564(6) Uani d . 1 1
N N5 0.59304(19) 0.34126(16) -0.00581(16) 0.0410(6) Uani d . 1 1
N N4 0.62449(19) -0.02374(16) 0.07041(17) 0.0432(6) Uani d . 1 1
N N3 0.65589(19) 0.11966(16) 0.04931(16) 0.0399(6) Uani d . 1 1
N N1 0.7491(2) 0.35220(18) 0.22203(17) 0.0476(6) Uani d . 1 1
N N7 0.86953(19) 0.25298(17) 0.09737(17) 0.0440(6) Uani d . 1 1
N N6 0.5179(2) 0.41112(17) -0.12391(18) 0.0478(6) Uani d . 1 1
N N8 0.9983(2) 0.2479(2) 0.05235(18) 0.0522(7) Uani d . 1 1
C C24 0.6019(2) 0.37620(19) -0.0757(2) 0.0422(7) Uani d . 1 1
C C13 0.6321(2) 0.06455(19) 0.10070(19) 0.0386(6) Uani d . 1 1
C C14 0.6656(2) 0.0642(2) -0.01885(19) 0.0418(7) Uani d . 1 1
C C23 0.6946(2) 0.3787(2) -0.0974(2) 0.0475(7) Uani d . 1 1
H H23A 0.6791 0.3371 -0.1516 0.057 Uiso calc R 1 1
H H23B 0.7183 0.4395 -0.1067 0.057 Uiso calc R 1 1
C C19 0.6460(2) -0.0258(2) -0.0062(2) 0.0439(7) Uani d . 1 1
C C25 0.4979(2) 0.35542(19) -0.0071(2) 0.0431(7) Uani d . 1 1
C C35 0.9086(2) 0.2777(2) 0.0390(2) 0.0441(7) Uani d . 1 1
C C12 0.6173(3) 0.0960(2) 0.1835(2) 0.0454(7) Uani d . 1 1
H H12A 0.5497 0.0681 0.1798 0.054 Uiso calc R 1 1
H H12B 0.6699 0.0803 0.2365 0.054 Uiso calc R 1 1
C C40 1.0970(3) 0.1515(3) 0.1666(3) 0.0693(11) Uani d . 1 1
H H40 1.1508 0.1486 0.1478 0.083 Uiso calc R 1 1
C C30 0.4502(2) 0.3986(2) -0.0814(2) 0.0482(8) Uani d . 1 1
C C34 0.8581(3) 0.3308(2) -0.0348(2) 0.0515(8) Uani d . 1 1
H H34A 0.9051 0.3859 -0.0312 0.062 Uiso calc R 1 1
H H34B 0.8376 0.2950 -0.0932 0.062 Uiso calc R 1 1
C C36 0.9368(2) 0.2022(2) 0.1517(2) 0.0477(8) Uani d . 1 1
C C9 0.7450(4) 0.3742(3) 0.4461(3) 0.0899(15) Uani d . 1 1
H H9A 0.8111 0.3896 0.4973 0.108 Uiso calc R 1 1
H H9B 0.7159 0.3115 0.4451 0.108 Uiso calc R 1 1
C C18 0.6473(3) -0.0968(2) -0.0658(2) 0.0553(8) Uani d . 1 1
H H18 0.6342 -0.1571 -0.0572 0.066 Uiso calc R 1 1
C C3 0.8162(3) 0.4348(2) 0.2601(2) 0.0538(8) Uani d . 1 1
C C15 0.6880(3) 0.0866(2) -0.0918(2) 0.0544(8) Uani d . 1 1
H H15 0.7015 0.1468 -0.1005 0.065 Uiso calc R 1 1
C C41 1.0176(3) 0.1987(2) 0.1242(2) 0.0519(8) Uani d . 1 1
C C26 0.4515(3) 0.3358(2) 0.0525(2) 0.0522(8) Uani d . 1 1
H H26 0.4836 0.3076 0.1025 0.063 Uiso calc R 1 1
N N2 0.7619(3) 0.3831(2) 0.36200(19) 0.0661(9) Uani d . 1 1
C C2 0.7189(3) 0.3245(2) 0.2849(2) 0.0523(8) Uani d . 1 1
O O7 0.1396(3) 0.2479(3) 0.4676(2) 0.1135(13) Uani d . 1 1
C C20 0.6022(3) -0.1027(2) 0.1122(3) 0.0619(9) Uani d . 1 1
H H20A 0.5425 -0.1439 0.0679 0.074 Uiso calc R 1 1
H H20B 0.5835 -0.0825 0.1612 0.074 Uiso calc R 1 1
O O3 0.2767(3) 0.4297(2) 0.1884(2) 0.0880(9) Uani d . 1 1
C C5 0.9307(3) 0.5714(3) 0.2791(4) 0.0860(14) Uani d . 1 1
H H5 0.9666 0.6127 0.2566 0.103 Uiso calc R 1 1
C C46 0.1506(3) 0.4255(2) 0.2484(2) 0.0566(9) Uani d . 1 1
C C16 0.6898(3) 0.0169(3) -0.1503(2) 0.0611(9) Uani d . 1 1
H H16 0.7053 0.0300 -0.1995 0.073 Uiso calc R 1 1
C C47 0.1043(3) 0.3946(2) 0.3020(2) 0.0595(9) Uani d . 1 1
H H47 0.0434 0.4125 0.2997 0.071 Uiso calc R 1 1
N N9 0.1061(3) 0.4928(3) 0.1904(3) 0.0738(9) Uani d . 1 1
C C49 0.2395(3) 0.3096(2) 0.3641(3) 0.0660(10) Uani d . 1 1
H H49 0.2701 0.2711 0.4050 0.079 Uiso calc R 1 1
C C17 0.6686(3) -0.0735(3) -0.1375(2) 0.0626(10) Uani d . 1 1
H H17 0.6691 -0.1194 -0.1792 0.075 Uiso calc R 1 1
C C8 0.8242(3) 0.4543(3) 0.3482(2) 0.0648(10) Uani d . 1 1
C C6 0.9400(4) 0.5894(4) 0.3674(4) 0.0992(17) Uani d . 1 1
H H6 0.9829 0.6424 0.4029 0.119 Uiso calc R 1 1
C C27 0.3567(3) 0.3595(2) 0.0350(3) 0.0627(10) Uani d . 1 1
H H27 0.3237 0.3473 0.0738 0.075 Uiso calc R 1 1
C C37 0.9318(3) 0.1585(2) 0.2232(2) 0.0605(9) Uani d . 1 1
H H37 0.8778 0.1601 0.2420 0.073 Uiso calc R 1 1
C C31 0.5044(3) 0.4585(3) -0.2037(2) 0.0651(10) Uani d . 1 1
H H31A 0.5699 0.4965 -0.1936 0.078 Uiso calc R 1 1
H H31B 0.4547 0.4982 -0.2088 0.078 Uiso calc R 1 1
C C48 0.1491(3) 0.3357(3) 0.3602(2) 0.0620(10) Uani d . 1 1
C C28 0.3090(3) 0.4019(3) -0.0402(3) 0.0691(11) Uani d . 1 1
H H28 0.2444 0.4167 -0.0506 0.083 Uiso calc R 1 1
C C29 0.3542(3) 0.4223(2) -0.0994(3) 0.0629(10) Uani d . 1 1
H H29 0.3219 0.4508 -0.1491 0.075 Uiso calc R 1 1
C C45 0.2423(3) 0.4005(2) 0.2426(3) 0.0605(9) Uani d . 1 1
C C10 0.6735(5) 0.4346(4) 0.4583(4) 0.1015(16) Uani d . 1 1
H H10A 0.6084 0.4214 0.4058 0.122 Uiso calc R 1 1
H H10B 0.7041 0.4976 0.4624 0.122 Uiso calc R 1 1
C C7 0.8883(4) 0.5317(3) 0.4038(3) 0.0927(15) Uani d . 1 1
H H7 0.8959 0.5440 0.4634 0.111 Uiso calc R 1 1
C C1 0.6471(3) 0.2388(2) 0.2736(2) 0.0620(10) Uani d . 1 1
H H1A 0.6787 0.2025 0.3205 0.074 Uiso calc R 1 1
H H1B 0.5838 0.2515 0.2775 0.074 Uiso calc R 1 1
C C4 0.8687(3) 0.4930(3) 0.2241(3) 0.0647(10) Uani d . 1 1
H H4 0.8629 0.4803 0.1651 0.078 Uiso calc R 1 1
O O6 0.0156(3) 0.3216(2) 0.4079(2) 0.1010(11) Uani d . 1 1
N N11 0.3791(3) 0.3097(3) 0.3130(4) 0.0902(12) Uani d . 1 1
C C39 1.0916(4) 0.1094(3) 0.2376(3) 0.0791(13) Uani d . 1 1
H H39 1.1436 0.0780 0.2682 0.095 Uiso calc R 1 1
C C50 0.2845(3) 0.3403(3) 0.3076(3) 0.0646(10) Uani d . 1 1
N N10 0.0986(4) 0.2994(3) 0.4162(2) 0.0800(11) Uani d . 1 1
C C42 1.0627(3) 0.2656(3) 0.0011(3) 0.0800(13) Uani d . 1 1
H H42A 1.1329 0.2604 0.0391 0.096 Uiso calc R 1 1
H H42B 1.0639 0.3281 -0.0109 0.096 Uiso calc R 1 1
O O9 0.4039(4) 0.3093(4) 0.2508(4) 0.155(2) Uani d . 1 1
O O5 0.0391(4) 0.4708(3) 0.1225(3) 0.1428(19) Uani d . 1 1
C C21 0.6869(4) -0.1531(3) 0.1475(3) 0.0975(16) Uani d D 1 1
H H21A 0.6654 -0.2035 0.1745 0.117 Uiso calc R 1 1
H H21B 0.7027 -0.1779 0.0982 0.117 Uiso calc R 1 1
C C32 0.4687(5) 0.3971(4) -0.2914(3) 0.1031(17) Uani d . 1 1
H H32A 0.4723 0.4336 -0.3374 0.124 Uiso calc R 1 1
H H32B 0.5162 0.3549 -0.2851 0.124 Uiso calc R 1 1
C C38 1.0110(3) 0.1127(3) 0.2646(3) 0.0760(12) Uani d . 1 1
H H38 1.0101 0.0827 0.3127 0.091 Uiso calc R 1 1
O O8 0.4316(4) 0.2854(4) 0.3832(4) 0.1536(19) Uani d . 1 1
C C22 0.7821(4) -0.0933(4) 0.2167(4) 0.133(2) Uani d D 1 1
H H22A 0.8090 -0.0484 0.1882 0.200 Uiso calc R 1 1
H H22B 0.8333 -0.1295 0.2440 0.200 Uiso calc R 1 1
H H22C 0.7648 -0.0636 0.2622 0.200 Uiso calc R 1 1
O O4 0.1450(4) 0.5715(3) 0.2179(3) 0.1296(15) Uani d . 1 1
C C11 0.6530(6) 0.4213(4) 0.5422(4) 0.130(2) Uani d . 1 1
H H11A 0.6107 0.3628 0.5334 0.195 Uiso calc R 1 1
H H11B 0.6177 0.4679 0.5536 0.195 Uiso calc R 1 1
H H11C 0.7175 0.4249 0.5928 0.195 Uiso calc R 1 1
O O16 0.8588(3) 0.1721(5) 0.7081(3) 0.174(2) Uani d . 1 1
O O10 0.7065(2) 0.2162(2) 0.76234(17) 0.0771(8) Uani d . 1 1
C C51 0.6515(3) 0.1857(2) 0.6830(2) 0.0574(9) Uani d . 1 1
C C55 0.6367(3) 0.1493(3) 0.5255(2) 0.0612(9) Uani d . 1 1
H H55 0.6687 0.1480 0.4851 0.073 Uiso calc R 1 1
O O15 0.8389(3) 0.2477(3) 0.6001(3) 0.1191(13) Uani d . 1 1
O O11 0.5237(2) 0.1976(2) 0.7776(2) 0.0816(8) Uani d . 1 1
C C52 0.5414(3) 0.1541(2) 0.6456(2) 0.0591(9) Uani d . 1 1
C C56 0.6933(3) 0.1775(3) 0.6148(2) 0.0584(9) Uani d . 1 1
N N12 0.4861(3) 0.1511(3) 0.7042(2) 0.0766(10) Uani d . 1 1
N N13 0.4700(3) 0.0922(3) 0.4015(2) 0.0812(11) Uani d . 1 1
C C54 0.5313(3) 0.1226(2) 0.4958(2) 0.0618(10) Uani d . 1 1
C C53 0.4841(3) 0.1235(3) 0.5559(3) 0.0653(10) Uani d . 1 1
H H53 0.4131 0.1034 0.5356 0.078 Uiso calc R 1 1
O O14 0.5141(3) 0.0912(3) 0.3502(2) 0.1057(12) Uani d . 1 1
N N14 0.8046(3) 0.2030(3) 0.6435(3) 0.0885(12) Uani d . 1 1
O O12 0.4024(3) 0.1012(3) 0.6781(3) 0.1429(19) Uani d . 1 1
O O13 0.3766(3) 0.0677(3) 0.3776(2) 0.1141(13) Uani d . 1 1
C C59 0.8829(4) 0.1286(4) 0.4491(3) 0.0858(13) Uani d . 1 1
H H59 0.9329 0.1795 0.4578 0.103 Uiso calc R 1 1
O O17 0.8046(3) 0.1163(3) 0.3811(2) 0.1279(15) Uani d . 1 1
N N15 0.9016(3) 0.0747(3) 0.5112(2) 0.0774(10) Uani d . 1 1
C C58 0.9977(4) 0.0980(4) 0.5908(3) 0.1079(18) Uani d . 1 1
H H58A 1.0419 0.1477 0.5822 0.162 Uiso calc R 1 1
H H58B 1.0316 0.0463 0.6004 0.162 Uiso calc R 1 1
H H58C 0.9831 0.1153 0.6423 0.162 Uiso calc R 1 1
C C57 0.8279(4) -0.0031(4) 0.5063(4) 0.1088(17) Uani d . 1 1
H H57A 0.7687 -0.0103 0.4501 0.163 Uiso calc R 1 1
H H57B 0.8065 0.0050 0.5554 0.163 Uiso calc R 1 1
H H57C 0.8590 -0.0564 0.5099 0.163 Uiso calc R 1 1
C C33 0.3641(5) 0.3450(5) -0.3223(4) 0.146(3) Uani d . 1 1
H H33A 0.3613 0.3037 -0.2804 0.219 Uiso calc R 1 1
H H33B 0.3456 0.3113 -0.3807 0.219 Uiso calc R 1 1
H H33C 0.3166 0.3857 -0.3261 0.219 Uiso calc R 1 1
C C44 1.0208(8) 0.1080(5) -0.0776(6) 0.202(4) Uani d DU 1 1
H H44A 1.0793 0.0964 -0.0277 0.303 Uiso calc R 1 1
H H44B 1.0170 0.0755 -0.1325 0.303 Uiso calc R 1 1
H H44C 0.9586 0.0880 -0.0687 0.303 Uiso calc R 1 1
C C43 1.0326(6) 0.2079(5) -0.0837(4) 0.151(3) Uani d DU 1 1
H H43A 0.9673 0.2203 -0.1256 0.181 Uiso calc R 1 1
H H43B 1.0840 0.2240 -0.1084 0.181 Uiso calc R 1 1

loop_
_atom_site_aniso_label
_atom_site_aniso_U_11
_atom_site_aniso_U_22
_atom_site_aniso_U_33
_atom_site_aniso_U_12
_atom_site_aniso_U_13
_atom_site_aniso_U_23
Cd1 0.04318(14) 0.03691(13) 0.03939(13) 0.00771(9) 0.01700(10) 0.00926(9)
O1 0.0901(18) 0.0450(13) 0.0430(12) 0.0161(12) 0.0340(12) 0.0089(10)
O2 0.0504(13) 0.0819(17) 0.0476(13) 0.0251(12) 0.0233(11) 0.0269(12)
N5 0.0439(14) 0.0331(13) 0.0463(14) 0.0078(11) 0.0171(12) 0.0102(11)
N4 0.0458(15) 0.0341(13) 0.0470(14) 0.0050(11) 0.0155(12) 0.0103(11)
N3 0.0456(14) 0.0345(13) 0.0401(13) 0.0062(11) 0.0171(11) 0.0089(10)
N1 0.0519(16) 0.0475(15) 0.0414(14) 0.0143(13) 0.0149(12) 0.0048(12)
N7 0.0402(14) 0.0464(15) 0.0449(14) 0.0081(12) 0.0155(12) 0.0095(11)
N6 0.0484(16) 0.0422(15) 0.0503(15) 0.0104(12) 0.0144(13) 0.0167(12)
N8 0.0436(15) 0.0629(18) 0.0515(16) 0.0108(13) 0.0207(13) 0.0043(13)
C24 0.0446(17) 0.0333(15) 0.0436(16) 0.0077(13) 0.0110(14) 0.0084(13)
C13 0.0324(15) 0.0386(16) 0.0393(15) 0.0052(12) 0.0080(12) 0.0092(12)
C14 0.0414(17) 0.0402(17) 0.0380(15) 0.0038(13) 0.0112(13) 0.0020(12)
C23 0.0500(19) 0.0512(19) 0.0437(17) 0.0140(15) 0.0172(15) 0.0191(14)
C19 0.0424(17) 0.0415(17) 0.0425(16) 0.0069(14) 0.0112(14) 0.0055(13)
C25 0.0411(17) 0.0287(15) 0.0540(18) 0.0032(13) 0.0149(14) 0.0011(13)
C35 0.0383(17) 0.0479(18) 0.0427(16) 0.0027(14) 0.0147(14) 0.0022(14)
C12 0.0488(18) 0.0422(17) 0.0445(17) 0.0049(14) 0.0183(14) 0.0102(13)
C40 0.057(2) 0.074(3) 0.070(2) 0.026(2) 0.0135(19) 0.000(2)
C30 0.0444(18) 0.0368(17) 0.0585(19) 0.0071(14) 0.0149(15) 0.0082(14)
C34 0.0473(19) 0.065(2) 0.0464(18) 0.0106(16) 0.0214(15) 0.0152(15)
C36 0.0429(18) 0.0424(17) 0.0464(17) 0.0027(14) 0.0080(14) 0.0005(14)
C9 0.140(4) 0.077(3) 0.049(2) 0.028(3) 0.032(3) 0.003(2)
C18 0.058(2) 0.0406(18) 0.062(2) 0.0090(16) 0.0184(17) 0.0016(15)
C3 0.0439(19) 0.049(2) 0.060(2) 0.0174(16) 0.0089(16) 0.0037(16)
C15 0.067(2) 0.052(2) 0.0445(18) 0.0086(17) 0.0221(17) 0.0090(15)
C41 0.0464(19) 0.052(2) 0.0484(18) 0.0109(15) 0.0095(15) -0.0014(15)
C26 0.056(2) 0.0398(18) 0.062(2) 0.0074(15) 0.0249(17) 0.0068(15)
N2 0.090(2) 0.061(2) 0.0423(16) 0.0214(18) 0.0193(16) -0.0002(14)
C2 0.067(2) 0.051(2) 0.0390(17) 0.0260(17) 0.0160(16) 0.0048(14)
O7 0.154(4) 0.109(3) 0.073(2) -0.001(2) 0.045(2) 0.035(2)
C20 0.075(3) 0.0435(19) 0.067(2) 0.0055(18) 0.029(2) 0.0182(17)
O3 0.106(2) 0.081(2) 0.115(2) 0.0236(18) 0.079(2) 0.0353(18)
C5 0.057(3) 0.065(3) 0.127(4) 0.003(2) 0.032(3) 0.003(3)
C46 0.055(2) 0.052(2) 0.062(2) 0.0019(16) 0.0240(18) 0.0107(16)
C16 0.069(2) 0.071(3) 0.0467(19) 0.0126(19) 0.0264(18) 0.0042(17)
C47 0.059(2) 0.055(2) 0.066(2) -0.0011(17) 0.0298(19) 0.0045(18)
N9 0.074(2) 0.071(2) 0.080(2) -0.0010(19) 0.036(2) 0.0223(19)
C49 0.082(3) 0.047(2) 0.057(2) 0.0055(19) 0.017(2) 0.0100(17)
C17 0.065(2) 0.067(2) 0.052(2) 0.0187(19) 0.0196(18) -0.0076(18)
C8 0.067(2) 0.057(2) 0.055(2) 0.0186(19) 0.0077(18) -0.0056(17)
C6 0.077(3) 0.074(3) 0.114(4) 0.000(3) 0.014(3) -0.024(3)
C27 0.061(2) 0.053(2) 0.083(3) 0.0084(18) 0.039(2) 0.0047(19)
C37 0.061(2) 0.058(2) 0.055(2) 0.0074(18) 0.0139(17) 0.0173(17)
C31 0.066(2) 0.065(2) 0.062(2) 0.0199(19) 0.0173(19) 0.0303(19)
C48 0.078(3) 0.053(2) 0.053(2) -0.0021(19) 0.0301(19) 0.0024(17)
C28 0.052(2) 0.062(2) 0.099(3) 0.0213(19) 0.032(2) 0.013(2)
C29 0.052(2) 0.056(2) 0.080(3) 0.0195(18) 0.0204(19) 0.0203(19)
C45 0.067(2) 0.049(2) 0.068(2) 0.0018(18) 0.033(2) 0.0064(17)
C10 0.136(5) 0.095(4) 0.091(3) 0.024(3) 0.065(3) 0.002(3)
C7 0.089(3) 0.078(3) 0.081(3) 0.011(3) 0.008(3) -0.023(3)
C1 0.093(3) 0.056(2) 0.050(2) 0.021(2) 0.039(2) 0.0073(16)
C4 0.049(2) 0.058(2) 0.084(3) 0.0136(18) 0.022(2) 0.005(2)
O6 0.131(3) 0.093(2) 0.108(3) 0.002(2) 0.086(3) 0.0066(19)
N11 0.089(3) 0.069(2) 0.118(4) 0.026(2) 0.042(3) 0.024(2)
C39 0.071(3) 0.070(3) 0.078(3) 0.030(2) 0.003(2) 0.014(2)
C50 0.064(2) 0.049(2) 0.081(3) 0.0105(18) 0.029(2) 0.0046(19)
N10 0.112(3) 0.065(2) 0.064(2) -0.007(2) 0.044(2) 0.0070(18)
C42 0.063(3) 0.114(4) 0.080(3) 0.026(2) 0.044(2) 0.014(3)
O9 0.151(4) 0.203(5) 0.188(5) 0.109(4) 0.114(4) 0.081(4)
O5 0.151(4) 0.106(3) 0.096(3) -0.003(3) -0.025(3) 0.026(2)
C21 0.113(4) 0.083(3) 0.089(3) 0.027(3) 0.024(3) 0.036(3)
C32 0.129(5) 0.094(4) 0.066(3) 0.032(3) 0.011(3) 0.028(3)
C38 0.075(3) 0.069(3) 0.067(2) 0.015(2) 0.006(2) 0.023(2)
O8 0.122(4) 0.160(4) 0.189(5) 0.077(3) 0.047(3) 0.075(4)
C22 0.119(5) 0.124(5) 0.117(5) 0.035(4) -0.001(4) 0.017(4)
O4 0.163(4) 0.074(2) 0.126(3) 0.015(3) 0.029(3) 0.034(2)
C11 0.178(6) 0.129(5) 0.093(4) 0.006(5) 0.077(4) -0.016(4)
O16 0.091(3) 0.351(8) 0.093(3) 0.072(4) 0.030(2) 0.078(4)
O10 0.0792(19) 0.093(2) 0.0483(15) -0.0069(16) 0.0229(14) -0.0034(14)
C51 0.073(2) 0.048(2) 0.050(2) 0.0057(18) 0.0248(18) 0.0122(16)
C55 0.074(3) 0.065(2) 0.048(2) 0.011(2) 0.0276(19) 0.0118(17)
O15 0.084(2) 0.146(4) 0.134(3) 0.000(2) 0.055(2) 0.036(3)
O11 0.091(2) 0.091(2) 0.0687(18) 0.0056(17) 0.0435(17) 0.0024(16)
C52 0.072(2) 0.056(2) 0.052(2) 0.0022(18) 0.0310(18) 0.0086(16)
C56 0.060(2) 0.065(2) 0.052(2) 0.0084(18) 0.0239(17) 0.0137(17)
N12 0.077(2) 0.081(2) 0.068(2) -0.007(2) 0.0335(19) 0.0014(19)
N13 0.092(3) 0.082(3) 0.050(2) -0.003(2) 0.015(2) 0.0058(17)
C54 0.077(3) 0.054(2) 0.0451(19) 0.0025(19) 0.0174(18) 0.0067(16)
C53 0.070(3) 0.057(2) 0.061(2) -0.0025(19) 0.022(2) 0.0076(18)
O14 0.118(3) 0.139(3) 0.0493(17) 0.002(2) 0.0315(18) -0.0001(18)
N14 0.075(3) 0.133(4) 0.058(2) 0.019(2) 0.028(2) 0.014(2)
O12 0.110(3) 0.194(4) 0.108(3) -0.066(3) 0.068(2) -0.041(3)
O13 0.091(3) 0.147(3) 0.067(2) -0.023(2) 0.0081(18) -0.005(2)
C59 0.080(3) 0.095(3) 0.072(3) 0.011(3) 0.019(3) 0.021(3)
O17 0.104(3) 0.151(4) 0.084(2) 0.012(3) -0.012(2) 0.039(2)
N15 0.072(2) 0.085(3) 0.064(2) 0.0166(19) 0.0122(17) 0.0171(18)
C58 0.092(4) 0.133(5) 0.078(3) 0.038(3) 0.004(3) 0.018(3)
C57 0.105(4) 0.101(4) 0.115(4) 0.004(3) 0.041(3) 0.026(3)
C33 0.129(6) 0.127(5) 0.119(5) 0.007(4) -0.013(4) 0.018(4)
C44 0.251(11) 0.190(7) 0.152(7) -0.007(9) 0.096(7) -0.059(7)
C43 0.139(6) 0.214(7) 0.111(5) 0.028(6) 0.072(5) -0.026(6)

loop_
_atom_type_symbol
_atom_type_description
_atom_type_scat_dispersion_real
_atom_type_scat_dispersion_imag
_atom_type_scat_source
Cd Cd -0.8075 1.2024 'International Tables Vol C Tables 4.2.6.8 and 6.1.1.4'
C C 0.0033 0.0016 'International Tables Vol C Tables 4.2.6.8 and 6.1.1.4'
O O 0.0106 0.0060 'International Tables Vol C Tables 4.2.6.8 and 6.1.1.4'
H H 0.0000 0.0000 'International Tables Vol C Tables 4.2.6.8 and 6.1.1.4'
N N 0.0061 0.0033 'International Tables Vol C Tables 4.2.6.8 and 6.1.1.4'

loop_
_geom_angle_atom_site_label_1
_geom_angle_atom_site_label_2
_geom_angle_atom_site_label_3
_geom_angle
N5 Cd1 N1 102.14(9)
N5 Cd1 N3 108.82(9)
N1 Cd1 N3 127.24(9)
N5 Cd1 N7 131.02(9)
N1 Cd1 N7 101.21(9)
N3 Cd1 N7 89.53(9)
N5 Cd1 O2 65.77(8)
N1 Cd1 O2 115.93(10)
N3 Cd1 O2 115.47(9)
N7 Cd1 O2 65.34(8)
N5 Cd1 O1 107.15(9)
N1 Cd1 O1 65.86(9)
N3 Cd1 O1 64.71(8)
N7 Cd1 O1 121.64(8)
O2 Cd1 O1 172.80(7)
C1 O1 C12 115.2(2)
C1 O1 Cd1 117.3(2)
C12 O1 Cd1 116.95(17)
C23 O2 C34 115.5(2)
C23 O2 Cd1 117.99(18)
C34 O2 Cd1 119.18(18)
C24 N5 C25 105.9(2)
C24 N5 Cd1 124.2(2)
C25 N5 Cd1 129.8(2)
C13 N4 C19 107.2(2)
C13 N4 C20 126.9(3)
C19 N4 C20 125.8(3)
C13 N3 C14 105.9(2)
C13 N3 Cd1 124.8(2)
C14 N3 Cd1 127.45(19)
C2 N1 C3 106.2(3)
C2 N1 Cd1 124.9(2)
C3 N1 Cd1 128.6(2)
C35 N7 C36 105.6(3)
C35 N7 Cd1 124.2(2)
C36 N7 Cd1 129.3(2)
C24 N6 C30 106.8(3)
C24 N6 C31 126.3(3)
C30 N6 C31 126.8(3)
C35 N8 C41 106.8(3)
C35 N8 C42 126.4(3)
C41 N8 C42 126.8(3)
N5 C24 N6 112.4(3)
N5 C24 C23 123.7(3)
N6 C24 C23 123.8(3)
N3 C13 N4 112.2(3)
N3 C13 C12 123.8(3)
N4 C13 C12 124.1(3)
C15 C14 C19 120.8(3)
C15 C14 N3 130.2(3)
C19 C14 N3 109.0(3)
O2 C23 C24 105.4(2)
O2 C23 H23A 110.7
C24 C23 H23A 110.7
O2 C23 H23B 110.7
C24 C23 H23B 110.7
H23A C23 H23B 108.8
N4 C19 C14 105.7(3)
N4 C19 C18 132.5(3)
C14 C19 C18 121.7(3)
C26 C25 N5 130.4(3)
C26 C25 C30 121.1(3)
N5 C25 C30 108.5(3)
N7 C35 N8 112.6(3)
N7 C35 C34 123.5(3)
N8 C35 C34 123.9(3)
O1 C12 C13 106.0(2)
O1 C12 H12A 110.5
C13 C12 H12A 110.5
O1 C12 H12B 110.5
C13 C12 H12B 110.5
H12A C12 H12B 108.7
C39 C40 C41 116.6(4)
C39 C40 H40 121.7
C41 C40 H40 121.7
N6 C30 C29 132.3(3)
N6 C30 C25 106.3(3)
C29 C30 C25 121.3(3)
O2 C34 C35 105.8(2)
O2 C34 H34A 110.6
C35 C34 H34A 110.6
O2 C34 H34B 110.6
C35 C34 H34B 110.6
H34A C34 H34B 108.7
N7 C36 C41 109.1(3)
N7 C36 C37 129.8(3)
C41 C36 C37 121.1(3)
N2 C9 C10 112.7(4)
N2 C9 H9A 109.1
C10 C9 H9A 109.1
N2 C9 H9B 109.1
C10 C9 H9B 109.1
H9A C9 H9B 107.8
C17 C18 C19 116.7(3)
C17 C18 H18 121.6
C19 C18 H18 121.6
C4 C3 N1 130.5(3)
C4 C3 C8 121.3(4)
N1 C3 C8 108.1(3)
C16 C15 C14 117.7(3)
C16 C15 H15 121.2
C14 C15 H15 121.2
N8 C41 C36 105.9(3)
N8 C41 C40 132.4(4)
C36 C41 C40 121.7(4)
C27 C26 C25 117.6(3)
C27 C26 H26 121.2
C25 C26 H26 121.2
C2 N2 C8 107.2(3)
C2 N2 C9 126.9(4)
C8 N2 C9 125.9(3)
N1 C2 N2 112.2(3)
N1 C2 C1 124.6(3)
N2 C2 C1 123.2(3)
N4 C20 C21 115.2(3)
N4 C20 H20A 108.5
C21 C20 H20A 108.5
N4 C20 H20B 108.5
C21 C20 H20B 108.5
H20A C20 H20B 107.5
C6 C5 C4 121.0(5)
C6 C5 H5 119.5
C4 C5 H5 119.5
C47 C46 C45 126.4(4)
C47 C46 N9 118.3(3)
C45 C46 N9 115.3(3)
C15 C16 C17 121.0(3)
C15 C16 H16 119.5
C17 C16 H16 119.5
C46 C47 C48 118.5(4)
C46 C47 H47 120.8
C48 C47 H47 120.8
O5 N9 O4 122.0(4)
O5 N9 C46 121.0(4)
O4 N9 C46 117.0(4)
C48 C49 C50 119.9(4)
C48 C49 H49 120.1
C50 C49 H49 120.1
C18 C17 C16 122.1(3)
C18 C17 H17 119.0
C16 C17 H17 119.0
N2 C8 C7 132.5(4)
N2 C8 C3 106.3(3)
C7 C8 C3 121.2(5)
C7 C6 C5 122.1(5)
C7 C6 H6 118.9
C5 C6 H6 118.9
C26 C27 C28 120.9(4)
C26 C27 H27 119.6
C28 C27 H27 119.6
C38 C37 C36 116.4(4)
C38 C37 H37 121.8
C36 C37 H37 121.8
N6 C31 C32 114.9(3)
N6 C31 H31A 108.5
C32 C31 H31A 108.5
N6 C31 H31B 108.5
C32 C31 H31B 108.5
H31A C31 H31B 107.5
C49 C48 C47 120.8(4)
C49 C48 N10 119.9(4)
C47 C48 N10 119.3(4)
C29 C28 C27 122.2(4)
C29 C28 H28 118.9
C27 C28 H28 118.9
C28 C29 C30 116.9(3)
C28 C29 H29 121.6
C30 C29 H29 121.6
O3 C45 C46 121.8(4)
O3 C45 C50 127.5(4)
C46 C45 C50 110.7(3)
C9 C10 C11 111.9(5)
C9 C10 H10A 109.2
C11 C10 H10A 109.2
C9 C10 H10B 109.2
C11 C10 H10B 109.2
H10A C10 H10B 107.9
C6 C7 C8 117.0(5)
C6 C7 H7 121.5
C8 C7 H7 121.5
O1 C1 C2 107.2(3)
O1 C1 H1A 110.3
C2 C1 H1A 110.3
O1 C1 H1B 110.3
C2 C1 H1B 110.3
H1A C1 H1B 108.5
C3 C4 C5 117.4(4)
C3 C4 H4 121.3
C5 C4 H4 121.3
O9 N11 O8 121.5(5)
O9 N11 C50 120.8(5)
O8 N11 C50 117.7(5)
C40 C39 C38 121.6(4)
C40 C39 H39 119.2
C38 C39 H39 119.2
C49 C50 N11 118.0(4)
C49 C50 C45 123.6(4)
N11 C50 C45 118.5(4)
O7 N10 O6 123.8(4)
O7 N10 C48 118.4(5)
O6 N10 C48 117.8(4)
N8 C42 C43 117.0(4)
N8 C42 H42A 108.0
C43 C42 H42A 108.0
N8 C42 H42B 108.0
C43 C42 H42B 108.0
H42A C42 H42B 107.3
C22 C21 C20 111.3(4)
C22 C21 H21A 109.4
C20 C21 H21A 109.4
C22 C21 H21B 109.4
C20 C21 H21B 109.4
H21A C21 H21B 108.0
C33 C32 C31 114.9(6)
C33 C32 H32A 108.5
C31 C32 H32A 108.5
C33 C32 H32B 108.5
C31 C32 H32B 108.5
H32A C32 H32B 107.5
C37 C38 C39 122.6(4)
C37 C38 H38 118.7
C39 C38 H38 118.7
C21 C22 H22A 109.5
C21 C22 H22B 109.5
H22A C22 H22B 109.5
C21 C22 H22C 109.5
H22A C22 H22C 109.5
H22B C22 H22C 109.5
C10 C11 H11A 109.5
C10 C11 H11B 109.5
H11A C11 H11B 109.5
C10 C11 H11C 109.5
H11A C11 H11C 109.5
H11B C11 H11C 109.5
O10 C51 C52 126.5(3)
O10 C51 C56 122.2(4)
C52 C51 C56 111.3(3)
C56 C55 C54 119.0(4)
C56 C55 H55 120.5
C54 C55 H55 120.5
C53 C52 C51 123.6(3)
C53 C52 N12 116.6(4)
C51 C52 N12 119.8(3)
C55 C56 C51 125.2(4)
C55 C56 N14 117.2(3)
C51 C56 N14 117.5(3)
O12 N12 O11 121.7(4)
O12 N12 C52 118.4(4)
O11 N12 C52 119.9(3)
O14 N13 O13 123.7(4)
O14 N13 C54 118.1(4)
O13 N13 C54 118.1(4)
C55 C54 C53 120.4(3)
C55 C54 N13 119.9(4)
C53 C54 N13 119.7(4)
C52 C53 C54 120.2(4)
C52 C53 H53 119.9
C54 C53 H53 119.9
O15 N14 O16 122.6(5)
O15 N14 C56 119.8(4)
O16 N14 C56 117.4(4)
O17 C59 N15 124.0(5)
O17 C59 H59 118.0
N15 C59 H59 118.0
C59 N15 C57 122.4(4)
C59 N15 C58 118.7(4)
C57 N15 C58 118.7(4)
N15 C58 H58A 109.5
N15 C58 H58B 109.5
H58A C58 H58B 109.5
N15 C58 H58C 109.5
H58A C58 H58C 109.5
H58B C58 H58C 109.5
N15 C57 H57A 109.5
N15 C57 H57B 109.5
H57A C57 H57B 109.5
N15 C57 H57C 109.5
H57A C57 H57C 109.5
H57B C57 H57C 109.5
C32 C33 H33A 109.5
C32 C33 H33B 109.5
H33A C33 H33B 109.5
C32 C33 H33C 109.5
H33A C33 H33C 109.5
H33B C33 H33C 109.5
C43 C44 H44A 109.5
C43 C44 H44B 109.5
H44A C44 H44B 109.5
C43 C44 H44C 109.5
H44A C44 H44C 109.5
H44B C44 H44C 109.5
C44 C43 C42 114.7(6)
C44 C43 H43A 108.6
C42 C43 H43A 108.6
C44 C43 H43B 108.6
C42 C43 H43B 108.6
H43A C43 H43B 107.6

loop_
_geom_bond_atom_site_label_1
_geom_bond_atom_site_label_2
_geom_bond_distance
Cd1 N5 2.233(2)
Cd1 N1 2.242(3)
Cd1 N3 2.250(3)
Cd1 N7 2.263(3)
Cd1 O2 2.561(2)
Cd1 O1 2.618(2)
O1 C1 1.414(4)
O1 C12 1.416(4)
O2 C23 1.416(4)
O2 C34 1.412(4)
N5 C24 1.321(4)
N5 C25 1.391(4)
N4 C13 1.353(4)
N4 C19 1.386(4)
N4 C20 1.462(4)
N3 C13 1.314(4)
N3 C14 1.394(4)
N1 C2 1.319(4)
N1 C3 1.390(4)
N7 C35 1.316(4)
N7 C36 1.388(4)
N6 C24 1.353(4)
N6 C30 1.382(4)
N6 C31 1.481(4)
N8 C35 1.354(4)
N8 C41 1.383(4)
N8 C42 1.464(5)
C24 C23 1.485(4)
C13 C12 1.488(4)
C14 C15 1.388(4)
C14 C19 1.385(4)
C23 H23A 0.9700
C23 H23B 0.9700
C19 C18 1.390(4)
C25 C26 1.388(5)
C25 C30 1.392(4)
C35 C34 1.490(4)
C12 H12A 0.9700
C12 H12B 0.9700
C40 C39 1.372(6)
C40 C41 1.395(5)
C40 H40 0.9300
C30 C29 1.385(5)
C34 H34A 0.9700
C34 H34B 0.9700
C36 C41 1.387(5)
C36 C37 1.392(5)
C9 N2 1.483(5)
C9 C10 1.507(7)
C9 H9A 0.9700
C9 H9B 0.9700
C18 C17 1.364(5)
C18 H18 0.9300
C3 C4 1.373(5)
C3 C8 1.393(5)
C15 C16 1.368(5)
C15 H15 0.9300
C26 C27 1.371(5)
C26 H26 0.9300
N2 C2 1.345(4)
N2 C8 1.377(5)
C2 C1 1.479(5)
O7 N10 1.216(5)
C20 C21 1.461(6)
C20 H20A 0.9700
C20 H20B 0.9700
O3 C45 1.235(4)
C5 C6 1.386(7)
C5 C4 1.382(6)
C5 H5 0.9300
C46 C47 1.346(5)
C46 C45 1.440(5)
C46 N9 1.471(5)
C16 C17 1.396(5)
C16 H16 0.9300
C47 C48 1.376(5)
C47 H47 0.9300
N9 O5 1.133(5)
N9 O4 1.204(5)
C49 C48 1.374(6)
C49 C50 1.374(6)
C49 H49 0.9300
C17 H17 0.9300
C8 C7 1.384(6)
C6 C7 1.366(7)
C6 H6 0.9300
C27 C28 1.396(6)
C27 H27 0.9300
C37 C38 1.377(5)
C37 H37 0.9300
C31 C32 1.500(6)
C31 H31A 0.9700
C31 H31B 0.9700
C48 N10 1.447(5)
C28 C29 1.372(6)
C28 H28 0.9300
C29 H29 0.9300
C45 C50 1.445(5)
C10 C11 1.516(7)
C10 H10A 0.9700
C10 H10B 0.9700
C7 H7 0.9300
C1 H1A 0.9700
C1 H1B 0.9700
C4 H4 0.9300
O6 N10 1.230(5)
N11 O9 1.188(6)
N11 O8 1.213(6)
N11 C50 1.454(6)
C39 C38 1.379(6)
C39 H39 0.9300
C42 C43 1.445(7)
C42 H42A 0.9700
C42 H42B 0.9700
C21 C22 1.4995(7)
C21 H21A 0.9700
C21 H21B 0.9700
C32 C33 1.456(8)
C32 H32A 0.9700
C32 H32B 0.9700
C38 H38 0.9300
C22 H22A 0.9600
C22 H22B 0.9600
C22 H22C 0.9600
C11 H11A 0.9600
C11 H11B 0.9600
C11 H11C 0.9600
O16 N14 1.206(5)
O10 C51 1.232(4)
C51 C52 1.438(5)
C51 C56 1.445(5)
C55 C56 1.357(5)
C55 C54 1.374(5)
C55 H55 0.9300
O15 N14 1.192(5)
O11 N12 1.215(4)
C52 C53 1.369(5)
C52 N12 1.445(5)
C56 N14 1.452(5)
N12 O12 1.215(5)
N13 O14 1.217(5)
N13 O13 1.224(5)
N13 C54 1.438(5)
C54 C53 1.377(5)
C53 H53 0.9300
C59 O17 1.209(5)
C59 N15 1.307(5)
C59 H59 0.9300
N15 C57 1.432(6)
N15 C58 1.451(5)
C58 H58A 0.9600
C58 H58B 0.9600
C58 H58C 0.9600
C57 H57A 0.9600
C57 H57B 0.9600
C57 H57C 0.9600
C33 H33A 0.9600
C33 H33B 0.9600
C33 H33C 0.9600
C44 C43 1.4997(9)
C44 H44A 0.9600
C44 H44B 0.9600
C44 H44C 0.9600
C43 H43A 0.9700
C43 H43B 0.9700

loop_
_geom_torsion_atom_site_label_1
_geom_torsion_atom_site_label_2
_geom_torsion_atom_site_label_3
_geom_torsion_atom_site_label_4
_geom_torsion
N5 Cd1 O1 C1 -96.2(2)
N1 Cd1 O1 C1 -0.3(2)
N3 Cd1 O1 C1 160.6(3)
N7 Cd1 O1 C1 88.2(2)
O2 Cd1 O1 C1 -106.3(6)
N5 Cd1 O1 C12 120.6(2)
N1 Cd1 O1 C12 -143.5(2)
N3 Cd1 O1 C12 17.4(2)
N7 Cd1 O1 C12 -55.0(2)
O2 Cd1 O1 C12 110.5(6)
N5 Cd1 O2 C23 -15.5(2)
N1 Cd1 O2 C23 -107.6(2)
N3 Cd1 O2 C23 84.7(2)
N7 Cd1 O2 C23 161.5(2)
O1 Cd1 O2 C23 -4.9(7)
N5 Cd1 O2 C34 -164.2(3)
N1 Cd1 O2 C34 103.7(2)
N3 Cd1 O2 C34 -64.0(2)
N7 Cd1 O2 C34 12.8(2)
O1 Cd1 O2 C34 -153.7(5)
N1 Cd1 N5 C24 123.1(2)
N3 Cd1 N5 C24 -100.2(2)
N7 Cd1 N5 C24 6.3(3)
O2 Cd1 N5 C24 9.9(2)
O1 Cd1 N5 C24 -168.7(2)
N1 Cd1 N5 C25 -59.3(3)
N3 Cd1 N5 C25 77.3(3)
N7 Cd1 N5 C25 -176.1(2)
O2 Cd1 N5 C25 -172.5(3)
O1 Cd1 N5 C25 8.9(3)
N5 Cd1 N3 C13 -115.9(2)
N1 Cd1 N3 C13 6.7(3)
N7 Cd1 N3 C13 110.5(2)
O2 Cd1 N3 C13 172.7(2)
O1 Cd1 N3 C13 -15.3(2)
N5 Cd1 N3 C14 81.8(2)
N1 Cd1 N3 C14 -155.6(2)
N7 Cd1 N3 C14 -51.8(2)
O2 Cd1 N3 C14 10.4(3)
O1 Cd1 N3 C14 -177.6(3)
N5 Cd1 N1 C2 106.5(3)
N3 Cd1 N1 C2 -18.8(3)
N7 Cd1 N1 C2 -116.9(3)
O2 Cd1 N1 C2 175.2(2)
O1 Cd1 N1 C2 2.9(2)
N5 Cd1 N1 C3 -80.9(3)
N3 Cd1 N1 C3 153.8(2)
N7 Cd1 N1 C3 55.7(3)
O2 Cd1 N1 C3 -12.1(3)
O1 Cd1 N1 C3 175.6(3)
N5 Cd1 N7 C35 -6.6(3)
N1 Cd1 N7 C35 -123.8(2)
N3 Cd1 N7 C35 108.3(3)
O2 Cd1 N7 C35 -10.2(2)
O1 Cd1 N7 C35 167.8(2)
N5 Cd1 N7 C36 -174.0(2)
N1 Cd1 N7 C36 68.9(3)
N3 Cd1 N7 C36 -59.1(3)
O2 Cd1 N7 C36 -177.6(3)
O1 Cd1 N7 C36 0.4(3)
C25 N5 C24 N6 -1.1(3)
Cd1 N5 C24 N6 176.98(19)
C25 N5 C24 C23 177.6(3)
Cd1 N5 C24 C23 -4.4(4)
C30 N6 C24 N5 0.6(3)
C31 N6 C24 N5 177.3(3)
C30 N6 C24 C23 -178.0(3)
C31 N6 C24 C23 -1.3(5)
C14 N3 C13 N4 -0.6(3)
Cd1 N3 C13 N4 -166.06(18)
C14 N3 C13 C12 178.4(3)
Cd1 N3 C13 C12 12.9(4)
C19 N4 C13 N3 0.6(3)
C20 N4 C13 N3 178.2(3)
C19 N4 C13 C12 -178.4(3)
C20 N4 C13 C12 -0.8(5)
C13 N3 C14 C15 178.9(3)
Cd1 N3 C14 C15 -16.2(5)
C13 N3 C14 C19 0.4(3)
Cd1 N3 C14 C19 165.3(2)
C34 O2 C23 C24 167.1(3)
Cd1 O2 C23 C24 17.3(3)
N5 C24 C23 O2 -9.7(4)
N6 C24 C23 O2 168.8(3)
C13 N4 C19 C14 -0.3(3)
C20 N4 C19 C14 -177.9(3)
C13 N4 C19 C18 -178.2(3)
C20 N4 C19 C18 4.2(6)
C15 C14 C19 N4 -178.7(3)
N3 C14 C19 N4 0.0(3)
C15 C14 C19 C18 -0.5(5)
N3 C14 C19 C18 178.2(3)
C24 N5 C25 C26 -177.0(3)
Cd1 N5 C25 C26 5.1(5)
C24 N5 C25 C30 1.1(3)
Cd1 N5 C25 C30 -176.8(2)
C36 N7 C35 N8 -1.1(3)
Cd1 N7 C35 N8 -171.0(2)
C36 N7 C35 C34 177.5(3)
Cd1 N7 C35 C34 7.7(4)
C41 N8 C35 N7 1.1(4)
C42 N8 C35 N7 -178.2(3)
C41 N8 C35 C34 -177.6(3)
C42 N8 C35 C34 3.1(5)
C1 O1 C12 C13 -160.5(3)
Cd1 O1 C12 C13 -16.6(3)
N3 C13 C12 O1 4.6(4)
N4 C13 C12 O1 -176.5(3)
C24 N6 C30 C29 178.4(4)
C31 N6 C30 C29 1.7(6)
C24 N6 C30 C25 0.1(3)
C31 N6 C30 C25 -176.6(3)
C26 C25 C30 N6 177.6(3)
N5 C25 C30 N6 -0.7(3)
C26 C25 C30 C29 -0.9(5)
N5 C25 C30 C29 -179.2(3)
C23 O2 C34 C35 -162.3(3)
Cd1 O2 C34 C35 -12.8(3)
N7 C35 C34 O2 4.5(4)
N8 C35 C34 O2 -177.0(3)
C35 N7 C36 C41 0.7(3)
Cd1 N7 C36 C41 169.9(2)
C35 N7 C36 C37 -178.9(3)
Cd1 N7 C36 C37 -9.7(5)
N4 C19 C18 C17 177.6(3)
C14 C19 C18 C17 -0.1(5)
C2 N1 C3 C4 -179.3(4)
Cd1 N1 C3 C4 7.0(5)
C2 N1 C3 C8 0.2(4)
Cd1 N1 C3 C8 -173.5(2)
C19 C14 C15 C16 0.2(5)
N3 C14 C15 C16 -178.1(3)
C35 N8 C41 C36 -0.5(3)
C42 N8 C41 C36 178.7(3)
C35 N8 C41 C40 178.9(4)
C42 N8 C41 C40 -1.8(6)
N7 C36 C41 N8 -0.1(4)
C37 C36 C41 N8 179.6(3)
N7 C36 C41 C40 -179.7(3)
C37 C36 C41 C40 0.0(5)
C39 C40 C41 N8 180.0(4)
C39 C40 C41 C36 -0.6(5)
N5 C25 C26 C27 178.6(3)
C30 C25 C26 C27 0.7(5)
C10 C9 N2 C2 -103.1(5)
C10 C9 N2 C8 75.9(6)
C3 N1 C2 N2 -0.3(4)
Cd1 N1 C2 N2 173.7(2)
C3 N1 C2 C1 -179.6(3)
Cd1 N1 C2 C1 -5.6(5)
C8 N2 C2 N1 0.3(4)
C9 N2 C2 N1 179.5(4)
C8 N2 C2 C1 179.6(3)
C9 N2 C2 C1 -1.2(6)
C13 N4 C20 C21 -113.5(4)
C19 N4 C20 C21 63.6(5)
C14 C15 C16 C17 0.6(5)
C45 C46 C47 C48 2.6(6)
N9 C46 C47 C48 -176.2(3)
C47 C46 N9 O5 -83.6(6)
C45 C46 N9 O5 97.4(5)
C47 C46 N9 O4 97.4(5)
C45 C46 N9 O4 -81.6(5)
C19 C18 C17 C16 0.9(5)
C15 C16 C17 C18 -1.2(6)
C2 N2 C8 C7 -178.2(4)
C9 N2 C8 C7 2.6(7)
C2 N2 C8 C3 -0.2(4)
C9 N2 C8 C3 -179.4(4)
C4 C3 C8 N2 179.5(3)
N1 C3 C8 N2 0.0(4)
C4 C3 C8 C7 -2.2(6)
N1 C3 C8 C7 178.3(4)
C4 C5 C6 C7 -0.7(8)
C25 C26 C27 C28 0.0(5)
N7 C36 C37 C38 179.9(3)
C41 C36 C37 C38 0.3(5)
C24 N6 C31 C32 82.8(5)
C30 N6 C31 C32 -101.1(5)
C50 C49 C48 C47 -1.8(6)
C50 C49 C48 N10 176.6(3)
C46 C47 C48 C49 0.5(6)
C46 C47 C48 N10 -178.0(3)
C26 C27 C28 C29 -0.5(6)
C27 C28 C29 C30 0.3(6)
N6 C30 C29 C28 -177.6(4)
C25 C30 C29 C28 0.4(5)
C47 C46 C45 O3 176.9(4)
N9 C46 C45 O3 -4.2(5)
C47 C46 C45 C50 -3.8(5)
N9 C46 C45 C50 175.1(3)
N2 C9 C10 C11 177.2(5)
C5 C6 C7 C8 -0.9(8)
N2 C8 C7 C6 -180.0(5)
C3 C8 C7 C6 2.3(7)
C12 O1 C1 C2 142.1(3)
Cd1 O1 C1 C2 -1.7(4)
N1 C2 C1 O1 4.5(5)
N2 C2 C1 O1 -174.7(3)
N1 C3 C4 C5 179.9(3)
C8 C3 C4 C5 0.6(5)
C6 C5 C4 C3 0.9(6)
C41 C40 C39 C38 0.9(6)
C48 C49 C50 N11 -179.0(4)
C48 C49 C50 C45 0.3(6)
O9 N11 C50 C49 156.4(5)
O8 N11 C50 C49 -24.1(6)
O9 N11 C50 C45 -22.9(7)
O8 N11 C50 C45 156.5(5)
O3 C45 C50 C49 -178.5(4)
C46 C45 C50 C49 2.3(5)
O3 C45 C50 N11 0.8(6)
C46 C45 C50 N11 -178.5(3)
C49 C48 N10 O7 1.9(6)
C47 C48 N10 O7 -179.6(4)
C49 C48 N10 O6 -177.0(4)
C47 C48 N10 O6 1.5(5)
C35 N8 C42 C43 -82.5(6)
C41 N8 C42 C43 98.4(5)
N4 C20 C21 C22 58.3(6)
N6 C31 C32 C33 66.8(6)
C36 C37 C38 C39 0.0(6)
C40 C39 C38 C37 -0.6(7)
O10 C51 C52 C53 177.8(4)
C56 C51 C52 C53 -2.4(5)
O10 C51 C52 N12 -3.9(6)
C56 C51 C52 N12 175.9(3)
C54 C55 C56 C51 -2.6(6)
C54 C55 C56 N14 178.6(4)
O10 C51 C56 C55 -176.2(4)
C52 C51 C56 C55 4.0(5)
O10 C51 C56 N14 2.6(6)
C52 C51 C56 N14 -177.2(4)
C53 C52 N12 O12 19.6(6)
C51 C52 N12 O12 -158.7(5)
C53 C52 N12 O11 -160.5(4)
C51 C52 N12 O11 21.1(6)
C56 C55 C54 C53 -0.7(6)
C56 C55 C54 N13 -179.8(4)
O14 N13 C54 C55 -0.1(6)
O13 N13 C54 C55 179.0(4)
O14 N13 C54 C53 -179.3(4)
O13 N13 C54 C53 -0.1(6)
C51 C52 C53 C54 -0.5(6)
N12 C52 C53 C54 -178.8(4)
C55 C54 C53 C52 2.2(6)
N13 C54 C53 C52 -178.7(4)
C55 C56 N14 O15 43.0(6)
C51 C56 N14 O15 -135.9(5)
C55 C56 N14 O16 -132.0(5)
C51 C56 N14 O16 49.1(6)
O17 C59 N15 C57 -2.7(8)
O17 C59 N15 C58 -178.8(5)
N8 C42 C43 C44 -54.4(9)
